data_4301119
loop_
_publ_author_name
'Th\'er\`ese Arliguie'
'Lotfi Belkhiri'
'Salah-Eddine Bouaoud'
'Pierre Thu\'ery'
'Claude Villiers'
'Abdou Boucekkine'
'Michel Ephritikhine'

_publ_section_title
;
Lanthanide(III) and Actinide(III) Complexes [M(BH4)2(THF)5][BPh4] and
[M(BH4)2(18-crown-6)][BPh4] (M = Nd, Ce, U): Synthesis, Crystal Structure,
and Density Functional Theory Investigation of the Covalent Contribution to
Metal-Borohydride Bonding
;
_journal_name_full 'Inorganic Chemistry'
_journal_page_first 221
_journal_page_last 230
_journal_paper_doi 10.1021/ic801685v
_journal_volume 48
_journal_year 2009
_chemical_formula_sum 'C36 H52 B3 Nd O6'
_chemical_formula_weight 757.45
_space_group_IT_number 14
_symmetry_cell_setting monoclinic
_symmetry_space_group_name_Hall '-P 2yn'
_symmetry_space_group_name_H-M 'P 1 21/n 1'
_atom_sites_solution_hydrogens geom
_atom_sites_solution_primary heavy
_atom_sites_solution_secondary difmap
_audit_creation_method SHELXL-97
_cell_angle_alpha 90.00
_cell_angle_beta 93.934(2)
_cell_angle_gamma 90.00
_cell_formula_units_Z 4
_cell_length_a 14.2979(5)
_cell_length_b 14.4497(4)
_cell_length_c 17.7524(6)
_cell_measurement_reflns_used 28110
_cell_measurement_temperature 100(2)
_cell_measurement_theta_max 25.68
_cell_measurement_theta_min 2.70
_cell_volume 3659.0(2)
_computing_cell_refinement 'HKL2000 (Otwinowski & Minor, 1997)'
_computing_data_collection 'COLLECT (Nonius, 1998)'
_computing_data_reduction 'HKL2000 (Otwinowski & Minor, 1997)'
_computing_molecular_graphics 'SHELXTL (Sheldrick, 1999)'
_computing_publication_material 'SHELXTL (Sheldrick, 1999); PLATON (Spek, 2003)'
_computing_structure_refinement 'SHELXL-97 (Sheldrick, 1997)'
_computing_structure_solution 'SHELXS-97 (Sheldrick, 1997)'
_diffrn_ambient_temperature 100(2)
_diffrn_detector_area_resol_mean 18
_diffrn_measured_fraction_theta_full 0.996
_diffrn_measured_fraction_theta_max 0.996
_diffrn_measurement_device_type 'Nonius Kappa-CCD'
_diffrn_measurement_method '\f scans'
_diffrn_radiation_monochromator graphite
_diffrn_radiation_source 'fine-focus sealed tube'
_diffrn_radiation_type MoK\a
_diffrn_radiation_wavelength 0.71073
_diffrn_reflns_av_R_equivalents 0.0608
_diffrn_reflns_av_sigmaI/netI 0.0569
_diffrn_reflns_limit_h_max 17
_diffrn_reflns_limit_h_min -16
_diffrn_reflns_limit_k_max 17
_diffrn_reflns_limit_k_min -17
_diffrn_reflns_limit_l_max 21
_diffrn_reflns_limit_l_min -21
_diffrn_reflns_number 28110
_diffrn_reflns_theta_full 25.68
_diffrn_reflns_theta_max 25.68
_diffrn_reflns_theta_min 2.70
_diffrn_standards_decay_% 0
_exptl_absorpt_coefficient_mu 1.461
_exptl_absorpt_correction_T_max 0.803
_exptl_absorpt_correction_T_min 0.588
_exptl_absorpt_correction_type refdelf
_exptl_absorpt_process_details 'program DELABS from PLATON (Spek, 2000)'
_exptl_crystal_colour colourless
_exptl_crystal_density_diffrn 1.375
_exptl_crystal_density_method 'not measured'
_exptl_crystal_description parallelepipedic
_exptl_crystal_F_000 1564
_exptl_crystal_size_max 0.25
_exptl_crystal_size_mid 0.20
_exptl_crystal_size_min 0.15
_refine_diff_density_max 0.519
_refine_diff_density_min -0.397
_refine_diff_density_rms 0.083
_refine_ls_extinction_method none
_refine_ls_goodness_of_fit_ref 1.014
_refine_ls_hydrogen_treatment constr
_refine_ls_matrix_type full
_refine_ls_number_parameters 416
_refine_ls_number_reflns 6924
_refine_ls_number_restraints 0
_refine_ls_restrained_S_all 1.014
_refine_ls_R_factor_all 0.0488
_refine_ls_R_factor_gt 0.0314
_refine_ls_shift/su_max 0.001
_refine_ls_shift/su_mean 0.000
_refine_ls_structure_factor_coef Fsqd
_refine_ls_weighting_details 'calc w=1/[\s^2^(Fo^2^)+(0.0065P)^2^+2.6748P] where P=(Fo^2^+2Fc^2^)/3'
_refine_ls_weighting_scheme calc
_refine_ls_wR_factor_gt 0.0616
_refine_ls_wR_factor_ref 0.0669
_reflns_number_gt 5519
_reflns_number_total 6924
_reflns_threshold_expression >2sigma(I)
_cod_data_source_file ic801685v_si_002_4.cif
_cod_data_source_block 5
_cod_original_sg_symbol_H-M 'P 21/n'
_cod_database_code 4301119

loop_
_symmetry_equiv_pos_as_xyz
'x, y, z'
'-x+1/2, y+1/2, -z+1/2'
'-x, -y, -z'
'x-1/2, -y-1/2, z-1/2'

loop_
_atom_site_label
_atom_site_type_symbol
_atom_site_fract_x
_atom_site_fract_y
_atom_site_fract_z
_atom_site_U_iso_or_equiv
_atom_site_adp_type
_atom_site_occupancy
_atom_site_symmetry_multiplicity
_atom_site_calc_flag
_atom_site_refinement_flags
_atom_site_disorder_assembly
_atom_site_disorder_group
Nd Nd 0.704005(12) 0.143879(11) 0.934504(10) 0.01813(6) Uani 1 1 d . . .
B1 B 0.6944(2) 0.2626(2) 0.82024(19) 0.0176(7) Uani 1 1 d . . .
H1 H 0.7416 0.2743 0.8512 0.021 Uiso 1 1 d R . .
H2 H 0.6560 0.2554 0.8415 0.021 Uiso 1 1 d R . .
H3 H 0.7014 0.1922 0.8057 0.021 Uiso 1 1 d R . .
H4 H 0.6796 0.3144 0.7765 0.021 Uiso 1 1 d R . .
B2 B 0.7291(2) 0.0213(2) 1.04179(18) 0.0111(6) Uani 1 1 d . . .
H5 H 0.7839 0.0414 1.0252 0.061(13) Uiso 1 1 d R . .
H6 H 0.7028 0.0835 1.0633 0.073 Uiso 1 1 d R . .
H7 H 0.6766 -0.0039 0.9992 0.073 Uiso 1 1 d R . .
H8 H 0.7344 -0.0243 1.0800 0.073 Uiso 1 1 d R . .
O1 O 0.56669(14) 0.05129(14) 0.86263(12) 0.0219(5) Uani 1 1 d . . .
O2 O 0.74262(15) 0.00950(14) 0.83971(12) 0.0227(5) Uani 1 1 d . . .
O3 O 0.87925(14) 0.11263(14) 0.90523(12) 0.0206(5) Uani 1 1 d . . .
O4 O 0.83822(15) 0.24628(14) 0.99904(12) 0.0223(5) Uani 1 1 d . . .
O5 O 0.66249(15) 0.27397(15) 1.02991(12) 0.0249(5) Uani 1 1 d . . .
O6 O 0.52784(15) 0.16679(14) 0.97230(12) 0.0221(5) Uani 1 1 d . . .
C1 C 0.5838(2) -0.0304(2) 0.8199(2) 0.0311(8) Uani 1 1 d . . .
H1A H 0.5321 -0.0416 0.7828 0.037 Uiso 1 1 calc R . .
H1B H 0.5904 -0.0837 0.8531 0.037 Uiso 1 1 calc R . .
C2 C 0.6718(2) -0.0148(3) 0.7818(2) 0.0318(8) Uani 1 1 d . . .
H2A H 0.6896 -0.0705 0.7559 0.038 Uiso 1 1 calc R . .
H2B H 0.6634 0.0348 0.7452 0.038 Uiso 1 1 calc R . .
C3 C 0.8339(2) 0.0055(2) 0.8111(2) 0.0291(8) Uani 1 1 d . . .
H3A H 0.8393 0.0515 0.7718 0.035 Uiso 1 1 calc R . .
H3B H 0.8446 -0.0552 0.7898 0.035 Uiso 1 1 calc R . .
C4 C 0.9035(2) 0.0241(2) 0.8755(2) 0.0271(8) Uani 1 1 d . . .
H4A H 0.9003 -0.0235 0.9138 0.033 Uiso 1 1 calc R . .
H4B H 0.9665 0.0253 0.8585 0.033 Uiso 1 1 calc R . .
C5 C 0.9545(2) 0.1495(2) 0.95384(19) 0.0282(8) Uani 1 1 d . . .
H5A H 1.0131 0.1465 0.9295 0.034 Uiso 1 1 calc R . .
H5B H 0.9612 0.1149 1.0007 0.034 Uiso 1 1 calc R . .
C6 C 0.9291(2) 0.2475(2) 0.9687(2) 0.0276(8) Uani 1 1 d . . .
H6A H 0.9751 0.2753 1.0046 0.033 Uiso 1 1 calc R . .
H6B H 0.9270 0.2831 0.9223 0.033 Uiso 1 1 calc R . .
C7 C 0.8119(2) 0.3383(2) 1.0212(2) 0.0269(8) Uani 1 1 d . . .
H7A H 0.7914 0.3746 0.9772 0.032 Uiso 1 1 calc R . .
H7B H 0.8647 0.3694 1.0475 0.032 Uiso 1 1 calc R . .
C8 C 0.7340(2) 0.3267(2) 1.07191(19) 0.0258(7) Uani 1 1 d . . .
H8A H 0.7558 0.2940 1.1175 0.031 Uiso 1 1 calc R . .
H8B H 0.7098 0.3865 1.0859 0.031 Uiso 1 1 calc R . .
C9 C 0.5807(2) 0.2632(3) 1.07207(19) 0.0296(8) Uani 1 1 d . . .
H9A H 0.5693 0.3191 1.1003 0.036 Uiso 1 1 calc R . .
H9B H 0.5890 0.2121 1.1073 0.036 Uiso 1 1 calc R . .
C10 C 0.5018(2) 0.2448(2) 1.0162(2) 0.0284(8) Uani 1 1 d . . .
H10A H 0.4454 0.2311 1.0416 0.034 Uiso 1 1 calc R . .
H10B H 0.4899 0.2983 0.9840 0.034 Uiso 1 1 calc R . .
C11 C 0.4529(2) 0.1417(2) 0.91767(18) 0.0239(7) Uani 1 1 d . . .
H11A H 0.4496 0.1850 0.8758 0.029 Uiso 1 1 calc R . .
H11B H 0.3933 0.1421 0.9407 0.029 Uiso 1 1 calc R . .
C12 C 0.4748(2) 0.0471(2) 0.89103(18) 0.0229(7) Uani 1 1 d . . .
H12A H 0.4742 0.0032 0.9323 0.028 Uiso 1 1 calc R . .
H12B H 0.4288 0.0278 0.8514 0.028 Uiso 1 1 calc R . .
B3 B 0.3179(3) -0.1380(3) 0.6415(2) 0.0220(8) Uani 1 1 d . . .
C13 C 0.2949(2) -0.1648(2) 0.55183(18) 0.0239(7) Uani 1 1 d . . .
C14 C 0.2642(2) -0.0964(3) 0.49948(19) 0.0301(8) Uani 1 1 d . . .
H14A H 0.2589 -0.0359 0.5164 0.036 Uiso 1 1 calc R . .
C15 C 0.2415(3) -0.1151(3) 0.4234(2) 0.0370(9) Uani 1 1 d . . .
H15A H 0.2214 -0.0674 0.3910 0.044 Uiso 1 1 calc R . .
C16 C 0.2487(3) -0.2038(3) 0.3961(2) 0.0398(10) Uani 1 1 d . . .
H16A H 0.2343 -0.2166 0.3453 0.048 Uiso 1 1 calc R . .
C17 C 0.2778(3) -0.2738(3) 0.4459(2) 0.0384(9) Uani 1 1 d . . .
H17A H 0.2826 -0.3341 0.4284 0.046 Uiso 1 1 calc R . .
C18 C 0.2999(2) -0.2542(2) 0.5219(2) 0.0280(8) Uani 1 1 d . . .
H18A H 0.3188 -0.3025 0.5540 0.034 Uiso 1 1 calc R . .
C19 C 0.2187(2) -0.1289(2) 0.68333(18) 0.0200(7) Uani 1 1 d . . .
C20 C 0.1305(2) -0.1169(2) 0.6449(2) 0.0259(7) Uani 1 1 d . . .
H20A H 0.1274 -0.1088 0.5929 0.031 Uiso 1 1 calc R . .
C21 C 0.0473(2) -0.1168(2) 0.6814(2) 0.0292(8) Uani 1 1 d . . .
H21A H -0.0097 -0.1095 0.6535 0.035 Uiso 1 1 calc R . .
C22 C 0.0491(2) -0.1275(2) 0.7583(2) 0.0284(8) Uani 1 1 d . . .
H22A H -0.0066 -0.1294 0.7825 0.034 Uiso 1 1 calc R . .
C23 C 0.1344(2) -0.1354(2) 0.79959(19) 0.0263(8) Uani 1 1 d . . .
H23A H 0.1366 -0.1403 0.8519 0.032 Uiso 1 1 calc R . .
C24 C 0.2172(2) -0.1359(2) 0.76201(18) 0.0240(7) Uani 1 1 d . . .
H24A H 0.2740 -0.1412 0.7906 0.029 Uiso 1 1 calc R . .
C25 C 0.3786(2) -0.0409(2) 0.64769(17) 0.0196(7) Uani 1 1 d . . .
C26 C 0.4572(2) -0.0280(2) 0.60518(18) 0.0225(7) Uani 1 1 d . . .
H26A H 0.4708 -0.0731 0.5702 0.027 Uiso 1 1 calc R . .
C27 C 0.5155(2) 0.0492(2) 0.61312(19) 0.0254(7) Uani 1 1 d . . .
H27A H 0.5678 0.0539 0.5850 0.030 Uiso 1 1 calc R . .
C28 C 0.4951(2) 0.1193(2) 0.66337(19) 0.0268(8) Uani 1 1 d . . .
H28A H 0.5338 0.1708 0.6694 0.032 Uiso 1 1 calc R . .
C29 C 0.4166(2) 0.1111(2) 0.70407(19) 0.0260(8) Uani 1 1 d . . .
H29A H 0.4011 0.1582 0.7366 0.031 Uiso 1 1 calc R . .
C30 C 0.3603(2) 0.0319(2) 0.69644(18) 0.0213(7) Uani 1 1 d . . .
H30A H 0.3084 0.0276 0.7251 0.026 Uiso 1 1 calc R . .
C31 C 0.3799(2) -0.2216(2) 0.68563(17) 0.0193(7) Uani 1 1 d . . .
C32 C 0.4748(2) -0.2151(2) 0.70853(18) 0.0217(7) Uani 1 1 d . . .
H32A H 0.5064 -0.1609 0.6980 0.026 Uiso 1 1 calc R . .
C33 C 0.5250(2) -0.2861(2) 0.74657(18) 0.0238(7) Uani 1 1 d . . .
H33A H 0.5882 -0.2782 0.7613 0.029 Uiso 1 1 calc R . .
C34 C 0.4804(2) -0.3684(2) 0.76228(18) 0.0246(7) Uani 1 1 d . . .
H34A H 0.5131 -0.4160 0.7875 0.030 Uiso 1 1 calc R . .
C35 C 0.3862(2) -0.3784(2) 0.73968(19) 0.0270(8) Uani 1 1 d . . .
H35A H 0.3555 -0.4335 0.7493 0.032 Uiso 1 1 calc R . .
C36 C 0.3376(2) -0.3068(2) 0.70286(19) 0.0251(7) Uani 1 1 d . . .
H36A H 0.2743 -0.3151 0.6888 0.030 Uiso 1 1 calc R . .

loop_
_atom_site_aniso_label
_atom_site_aniso_U_11
_atom_site_aniso_U_22
_atom_site_aniso_U_33
_atom_site_aniso_U_23
_atom_site_aniso_U_13
_atom_site_aniso_U_12
Nd 0.01828(9) 0.01799(9) 0.01812(9) 0.00004(8) 0.00133(6) -0.00148(8)
B1 0.0172(18) 0.0210(18) 0.0147(17) 0.0065(14) 0.0031(14) 0.0027(14)
B2 0.0102(16) 0.0104(15) 0.0125(16) 0.0056(13) -0.0013(13) -0.0029(13)
O1 0.0172(11) 0.0230(12) 0.0256(12) -0.0041(10) 0.0035(9) -0.0027(9)
O2 0.0183(12) 0.0247(12) 0.0248(12) -0.0043(10) 0.0005(10) -0.0003(9)
O3 0.0181(11) 0.0213(11) 0.0224(12) -0.0026(9) 0.0000(9) -0.0006(9)
O4 0.0210(12) 0.0210(11) 0.0251(12) -0.0023(9) 0.0027(10) -0.0030(9)
O5 0.0227(12) 0.0288(12) 0.0237(12) -0.0057(10) 0.0046(10) -0.0035(10)
O6 0.0203(12) 0.0239(12) 0.0222(12) -0.0067(9) 0.0011(9) -0.0009(9)
C1 0.0267(19) 0.0265(18) 0.039(2) -0.0150(16) -0.0016(16) -0.0008(15)
C2 0.0258(19) 0.038(2) 0.031(2) -0.0135(17) 0.0009(16) 0.0009(16)
C3 0.0228(18) 0.0331(19) 0.032(2) -0.0107(16) 0.0064(15) 0.0008(15)
C4 0.0212(18) 0.0223(17) 0.038(2) -0.0027(15) 0.0043(15) 0.0012(14)
C5 0.0175(16) 0.037(2) 0.0294(18) -0.0062(17) -0.0017(14) -0.0039(15)
C6 0.0221(18) 0.0315(19) 0.0297(19) -0.0066(15) 0.0044(15) -0.0085(15)
C7 0.0292(19) 0.0214(17) 0.0304(19) -0.0078(14) 0.0032(15) -0.0064(14)
C8 0.0270(18) 0.0252(17) 0.0244(18) -0.0057(14) -0.0032(15) -0.0031(14)
C9 0.0259(19) 0.037(2) 0.0272(19) -0.0078(16) 0.0072(15) -0.0025(15)
C10 0.0220(18) 0.0312(19) 0.032(2) -0.0077(16) 0.0041(15) 0.0009(15)
C11 0.0176(16) 0.0298(17) 0.0239(17) -0.0041(15) -0.0016(13) -0.0027(15)
C12 0.0182(17) 0.0263(17) 0.0241(18) 0.0011(14) 0.0004(14) -0.0048(13)
B3 0.0215(18) 0.0220(18) 0.0223(18) -0.0019(16) -0.0004(15) 0.0016(16)
C13 0.0181(16) 0.0288(18) 0.0248(19) -0.0029(14) 0.0032(14) -0.0037(14)
C14 0.031(2) 0.035(2) 0.0241(19) 0.0024(15) -0.0006(15) -0.0051(16)
C15 0.031(2) 0.053(2) 0.027(2) 0.0070(18) -0.0016(16) -0.0095(18)
C16 0.029(2) 0.065(3) 0.025(2) -0.0131(19) -0.0009(16) -0.0063(19)
C17 0.025(2) 0.045(2) 0.044(2) -0.021(2) -0.0014(18) 0.0003(17)
C18 0.0216(18) 0.0305(19) 0.032(2) -0.0075(16) -0.0001(15) 0.0034(15)
C19 0.0195(16) 0.0131(15) 0.0273(17) -0.0016(13) -0.0002(13) -0.0002(12)
C20 0.0247(18) 0.0236(17) 0.0293(19) -0.0038(14) 0.0007(15) -0.0001(14)
C21 0.0201(18) 0.0264(18) 0.040(2) -0.0063(16) -0.0048(15) -0.0004(14)
C22 0.0235(18) 0.0229(18) 0.040(2) -0.0055(15) 0.0106(16) 0.0002(14)
C23 0.033(2) 0.0194(17) 0.0269(18) 0.0002(15) 0.0078(15) 0.0056(15)
C24 0.0245(17) 0.0202(16) 0.0270(17) 0.0016(14) -0.0004(14) 0.0032(14)
C25 0.0171(16) 0.0239(16) 0.0172(16) 0.0035(13) -0.0035(13) 0.0030(13)
C26 0.0245(18) 0.0196(16) 0.0232(17) 0.0030(14) -0.0002(14) 0.0039(14)
C27 0.0203(17) 0.0270(18) 0.0287(19) 0.0086(15) 0.0003(14) 0.0019(14)
C28 0.0277(19) 0.0234(18) 0.0276(18) 0.0056(14) -0.0098(15) -0.0084(14)
C29 0.032(2) 0.0232(17) 0.0221(17) 0.0009(14) -0.0053(15) 0.0018(14)
C30 0.0199(17) 0.0213(16) 0.0219(17) 0.0021(13) -0.0042(14) 0.0010(13)
C31 0.0192(16) 0.0207(16) 0.0182(16) -0.0034(13) 0.0037(13) 0.0018(13)
C32 0.0263(18) 0.0187(16) 0.0207(17) -0.0044(13) 0.0055(14) -0.0007(14)
C33 0.0204(17) 0.0271(18) 0.0239(18) 0.0003(14) 0.0020(14) 0.0009(14)
C34 0.0282(18) 0.0228(17) 0.0230(17) 0.0011(14) 0.0031(14) 0.0071(14)
C35 0.0299(19) 0.0191(17) 0.0332(19) 0.0012(14) 0.0099(16) -0.0004(14)
C36 0.0206(18) 0.0235(18) 0.0314(19) -0.0036(15) 0.0039(15) 0.0004(14)

loop_
_atom_type_symbol
_atom_type_description
_atom_type_scat_dispersion_real
_atom_type_scat_dispersion_imag
_atom_type_scat_source
C C 0.0033 0.0016 'International Tables Vol C Tables 4.2.6.8 and 6.1.1.4'
H H 0.0000 0.0000 'International Tables Vol C Tables 4.2.6.8 and 6.1.1.4'
B B 0.0013 0.0007 'International Tables Vol C Tables 4.2.6.8 and 6.1.1.4'
O O 0.0106 0.0060 'International Tables Vol C Tables 4.2.6.8 and 6.1.1.4'
Nd Nd -0.1943 3.0179 'International Tables Vol C Tables 4.2.6.8 and 6.1.1.4'

loop_
_geom_angle_atom_site_label_1
_geom_angle_atom_site_label_2
_geom_angle_atom_site_label_3
_geom_angle
_geom_angle_site_symmetry_1
_geom_angle_site_symmetry_3
_geom_angle_publ_flag
H2 Nd H3 31.9 . . ?
H5 Nd H6 36.2 . . ?
H5 Nd H7 40.8 . . ?
H6 Nd H7 41.0 . . ?
H2 Nd H1 29.9 . . ?
H3 Nd H1 36.5 . . ?
B2 Nd O4 90.24(8) . . ?
B2 Nd O5 92.35(9) . . ?
O4 Nd O5 60.36(7) . . ?
B2 Nd O1 93.98(9) . . ?
O4 Nd O1 175.74(7) . . ?
O5 Nd O1 118.85(7) . . ?
B2 Nd O3 86.71(8) . . ?
O4 Nd O3 60.36(6) . . ?
O5 Nd O3 120.70(7) . . ?
O1 Nd O3 120.36(6) . . ?
B2 Nd O2 86.67(9) . . ?
O4 Nd O2 120.81(6) . . ?
O5 Nd O2 178.46(6) . . ?
O1 Nd O2 60.08(6) . . ?
O3 Nd O2 60.45(6) . . ?
O4 Nd O6 119.63(6) . . ?
O5 Nd O6 59.36(6) . . ?
O1 Nd O6 60.00(6) . . ?
O3 Nd O6 175.88(6) . . ?
O2 Nd O6 119.41(6) . . ?
B2 Nd B1 174.27(10) . . ?
H2 B1 H1 107.4 . . ?
H2 B1 H3 94.7 . . ?
H1 B1 H3 105.3 . . ?
H2 B1 H4 111.5 . . ?
H1 B1 H4 115.2 . . ?
H3 B1 H4 120.3 . . ?
H5 B2 H8 115.4 . . ?
H5 B2 H6 100.5 . . ?
H8 B2 H6 110.3 . . ?
H5 B2 H7 116.9 . . ?
H8 B2 H7 106.4 . . ?
H6 B2 H7 106.8 . . ?
C1 O1 C12 110.1(2) . . ?
C1 O1 Nd 121.75(18) . . ?
C12 O1 Nd 121.32(17) . . ?
C3 O2 C2 110.5(2) . . ?
C3 O2 Nd 119.27(18) . . ?
C2 O2 Nd 117.77(18) . . ?
C5 O3 C4 111.3(2) . . ?
C5 O3 Nd 120.11(17) . . ?
C4 O3 Nd 118.85(17) . . ?
C6 O4 C7 110.4(2) . . ?
C6 O4 Nd 119.69(17) . . ?
C7 O4 Nd 116.24(18) . . ?
C9 O5 C8 111.2(2) . . ?
C9 O5 Nd 119.08(18) . . ?
C8 O5 Nd 121.88(18) . . ?
C10 O6 C11 110.8(2) . . ?
C10 O6 Nd 121.25(18) . . ?
C11 O6 Nd 118.02(17) . . ?
O1 C1 C2 107.2(3) . . ?
O2 C2 C1 106.8(3) . . ?
O2 C3 C4 107.2(3) . . ?
O3 C4 C3 106.1(3) . . ?
O3 C5 C6 106.2(3) . . ?
O4 C6 C5 106.9(3) . . ?
O4 C7 C8 106.3(2) . . ?
O5 C8 C7 106.3(3) . . ?
O5 C9 C10 106.4(3) . . ?
O6 C10 C9 107.0(3) . . ?
O6 C11 C12 106.4(3) . . ?
O1 C12 C11 106.8(2) . . ?
C25 B3 C13 109.5(3) . . ?
C25 B3 C19 111.5(3) . . ?
C13 B3 C19 109.4(3) . . ?
C25 B3 C31 109.0(3) . . ?
C13 B3 C31 110.4(3) . . ?
C19 B3 C31 107.0(3) . . ?
C18 C13 C14 114.8(3) . . ?
C18 C13 B3 124.9(3) . . ?
C14 C13 B3 120.3(3) . . ?
C15 C14 C13 123.1(4) . . ?
C16 C15 C14 120.2(4) . . ?
C15 C16 C17 118.7(3) . . ?
C16 C17 C18 120.5(4) . . ?
C17 C18 C13 122.7(3) . . ?
C24 C19 C20 114.7(3) . . ?
C24 C19 B3 121.0(3) . . ?
C20 C19 B3 124.3(3) . . ?
C21 C20 C19 122.9(3) . . ?
C22 C21 C20 120.3(3) . . ?
C21 C22 C23 119.4(3) . . ?
C22 C23 C24 119.5(3) . . ?
C23 C24 C19 123.1(3) . . ?
C30 C25 C26 114.9(3) . . ?
C30 C25 B3 124.2(3) . . ?
C26 C25 B3 120.8(3) . . ?
C27 C26 C25 123.1(3) . . ?
C26 C27 C28 119.8(3) . . ?
C29 C28 C27 119.1(3) . . ?
C28 C29 C30 120.1(3) . . ?
C25 C30 C29 123.0(3) . . ?
C32 C31 C36 114.7(3) . . ?
C32 C31 B3 124.4(3) . . ?
C36 C31 B3 120.9(3) . . ?
C31 C32 C33 123.3(3) . . ?
C34 C33 C32 119.9(3) . . ?
C33 C34 C35 118.8(3) . . ?
C36 C35 C34 120.3(3) . . ?
C35 C36 C31 123.0(3) . . ?

loop_
_geom_bond_atom_site_label_1
_geom_bond_atom_site_label_2
_geom_bond_distance
_geom_bond_site_symmetry_2
_geom_bond_publ_flag
Nd H2 2.3750 . ?
Nd H3 2.3892 . ?
Nd H5 2.4159 . ?
Nd H6 2.4490 . ?
Nd H7 2.4686 . ?
Nd H1 2.4779 . ?
Nd B2 2.608(3) . ?
Nd O4 2.624(2) . ?
Nd O5 2.625(2) . ?
Nd O1 2.632(2) . ?
Nd O3 2.633(2) . ?
Nd O2 2.652(2) . ?
Nd B1 2.652(3) . ?
Nd O6 2.671(2) . ?
B1 H2 0.6944 . ?
B1 H1 0.8574 . ?
B1 H3 1.0551 . ?
B1 H4 1.0899 . ?
B2 H5 0.9041 . ?
B2 H8 0.9447 . ?
B2 H6 1.0564 . ?
B2 H7 1.0904 . ?
O1 C1 1.434(4) . ?
O1 C12 1.441(4) . ?
O2 C3 1.434(4) . ?
O2 C2 1.436(4) . ?
O3 C5 1.435(4) . ?
O3 C4 1.436(4) . ?
O4 C6 1.440(4) . ?
O4 C7 1.443(4) . ?
O5 C9 1.440(4) . ?
O5 C8 1.442(4) . ?
O6 C10 1.435(4) . ?
O6 C11 1.441(4) . ?
C1 C2 1.485(5) . ?
C3 C4 1.489(5) . ?
C5 C6 1.490(5) . ?
C7 C8 1.489(5) . ?
C9 C10 1.474(5) . ?
C11 C12 1.487(4) . ?
B3 C25 1.649(5) . ?
B3 C13 1.649(5) . ?
B3 C19 1.651(5) . ?
B3 C31 1.663(5) . ?
C13 C18 1.400(4) . ?
C13 C14 1.406(5) . ?
C14 C15 1.393(5) . ?
C15 C16 1.378(6) . ?
C16 C17 1.387(6) . ?
C17 C18 1.394(5) . ?
C19 C24 1.402(4) . ?
C19 C20 1.403(4) . ?
C20 C21 1.392(5) . ?
C21 C22 1.373(5) . ?
C22 C23 1.383(5) . ?
C23 C24 1.399(4) . ?
C25 C30 1.399(4) . ?
C25 C26 1.409(4) . ?
C26 C27 1.393(4) . ?
C27 C28 1.394(5) . ?
C28 C29 1.381(5) . ?
C29 C30 1.400(4) . ?
C31 C32 1.393(4) . ?
C31 C36 1.413(4) . ?
C32 C33 1.399(4) . ?
C33 C34 1.386(4) . ?
C34 C35 1.387(5) . ?
C35 C36 1.385(5) . ?
